data_2203637
loop_
_publ_author_name
'Emanuela Guido'
'Pierangelo Metrangolo'
'Tullio Pilati'
'Giuseppe Resnati'

_publ_section_title
;
 Tetrakis(2,3,5,6-tetrafluoro-4-iodophenyloxymethyl)methane
 bis(pyridine <i>N</i>-oxide) monohydrate
;
_journal_issue 5
_journal_name_full 'Acta Crystallographica Section E'
_journal_page_first o788
_journal_page_last o790
_journal_paper_doi 10.1107/S1600536804008438
_journal_volume 60
_journal_year 2004
_chemical_formula_iupac 'C29 H8 F16 I4 O4, 2C5 H5 N O, H2 O'
_chemical_formula_moiety 'C29 H8 F16 I4 O4, 2C5 H5 N O, H2 O'
_chemical_formula_sum 'C39 H20 F16 I4 N2 O7'
_chemical_formula_weight 1440.17
_chemical_name_systematic
;
Tetrakis(2,3,5,6-tetrafluoro-4-iodophenyoxymethyl)methane
bis(pyridine N-oxide) monohydrate
;
_space_group_IT_number 2
_symmetry_cell_setting triclinic
_symmetry_space_group_name_Hall '-P 1'
_symmetry_space_group_name_H-M 'P -1'
_atom_sites_solution_hydrogens geom
_atom_sites_solution_primary direct
_atom_sites_solution_secondary difmap
_audit_creation_method SHELXL-97
_cell_angle_alpha 76.25(5)
_cell_angle_beta 82.28(5)
_cell_angle_gamma 89.73(5)
_cell_formula_units_Z 2
_cell_length_a 8.034(2)
_cell_length_b 13.412(3)
_cell_length_c 21.624(5)
_cell_measurement_reflns_used 2447
_cell_measurement_temperature 293(2)
_cell_measurement_theta_max 22.570
_cell_measurement_theta_min 2.783
_cell_volume 2241.8(11)
_computing_cell_refinement 'SAINT (Bruker, 1999)'
_computing_data_collection 'SMART (Bruker, 1999)'
_computing_data_reduction SAINT
_computing_molecular_graphics 'ORTEPIII (Burnett & Johnson, 1996)'
_computing_publication_material
;
SHELXL97, PARST (Nardelli, 1983) and GEO (Pilati, 2004)
;
_computing_structure_refinement 'SHELXL97 (Sheldrick, 1997)'
_computing_structure_solution 'SIR92 (Altomare et al., 1994)'
_diffrn_ambient_temperature 293(2)
_diffrn_measured_fraction_theta_full 0.999
_diffrn_measured_fraction_theta_max 0.999
_diffrn_measurement_device_type 'Bruker APEX CCD area-detector'
_diffrn_measurement_method '\w and \f'
_diffrn_radiation_monochromator graphite
_diffrn_radiation_source 'fine-focus sealed tube'
_diffrn_radiation_type MoK\a
_diffrn_radiation_wavelength 0.71073
_diffrn_reflns_av_R_equivalents 0.0318
_diffrn_reflns_av_sigmaI/netI 0.0287
_diffrn_reflns_limit_h_max 9
_diffrn_reflns_limit_h_min -9
_diffrn_reflns_limit_k_max 15
_diffrn_reflns_limit_k_min -15
_diffrn_reflns_limit_l_max 25
_diffrn_reflns_limit_l_min -25
_diffrn_reflns_number 18906
_diffrn_reflns_theta_full 25.02
_diffrn_reflns_theta_max 25.02
_diffrn_reflns_theta_min 1.56
_diffrn_standards_decay_% 23.
_exptl_absorpt_coefficient_mu 2.897
_exptl_absorpt_correction_T_max 0.917
_exptl_absorpt_correction_T_min 0.744
_exptl_absorpt_correction_type multi-scan
_exptl_absorpt_process_details '(SADABS; Sheldrick, 1996)'
_exptl_crystal_colour colourless
_exptl_crystal_density_diffrn 2.133
_exptl_crystal_density_method 'not measured'
_exptl_crystal_description prism
_exptl_crystal_F_000 1360
_exptl_crystal_size_max 0.19
_exptl_crystal_size_mid 0.06
_exptl_crystal_size_min 0.03
_refine_diff_density_max 0.634
_refine_diff_density_min -0.398
_refine_ls_extinction_method none
_refine_ls_goodness_of_fit_ref 0.913
_refine_ls_hydrogen_treatment mixed
_refine_ls_matrix_type full
_refine_ls_number_parameters 619
_refine_ls_number_reflns 7905
_refine_ls_number_restraints 1
_refine_ls_restrained_S_all 0.913
_refine_ls_R_factor_all 0.0538
_refine_ls_R_factor_gt 0.0381
_refine_ls_shift/su_max 0.001
_refine_ls_shift/su_mean 0.000
_refine_ls_structure_factor_coef Fsqd
_refine_ls_weighting_details 'w = 1/[\s^2^(Fo^2^)+(0.0638P)^2^] where P = (Fo^2^+2Fc^2^)/3'
_refine_ls_weighting_scheme calc
_refine_ls_wR_factor_gt 0.0923
_refine_ls_wR_factor_ref 0.0993
_reflns_number_gt 5029
_reflns_number_total 7905
_reflns_threshold_expression I>2\s(I)
_cod_data_source_file na6314.cif
_cod_data_source_block I
_cod_original_cell_volume 2241.9(9)
_cod_database_code 2203637
_cod_database_fobs_code 2203637

loop_
_symmetry_equiv_pos_as_xyz
'x, y, z'
'-x, -y, -z'

loop_
_atom_site_label
_atom_site_fract_x
_atom_site_fract_y
_atom_site_fract_z
_atom_site_U_iso_or_equiv
_atom_site_adp_type
_atom_site_calc_flag
_atom_site_refinement_flags
_atom_site_occupancy
_atom_site_type_symbol
I1 -0.00200(5) 0.62541(3) -0.330136(17) 0.06965(13) Uani d . 1 I
C1 0.2536(8) 0.2435(4) 0.0111(2) 0.0684(15) Uani d . 1 C
C2 0.1789(8) 0.3345(4) -0.0328(3) 0.0689(15) Uani d . 1 C
H2A 0.0949 0.3662 -0.0076 0.083 Uiso calc R 1 H
H2B 0.2665 0.3856 -0.0538 0.083 Uiso calc R 1 H
O1 0.1023(6) 0.2976(3) -0.08093(18) 0.0765(11) Uani d . 1 O
C3 0.0807(8) 0.3704(5) -0.1336(3) 0.0691(15) Uani d . 1 C
C4 0.1676(7) 0.3688(4) -0.1939(3) 0.0667(14) Uani d . 1 C
C5 0.1442(7) 0.4408(4) -0.2476(3) 0.0630(13) Uani d . 1 C
C6 0.0313(7) 0.5171(4) -0.2463(2) 0.0652(14) Uani d . 1 C
C7 -0.0576(8) 0.5193(4) -0.1866(3) 0.0683(15) Uani d . 1 C
C8 -0.0330(8) 0.4471(5) -0.1323(3) 0.0708(15) Uani d . 1 C
F1 0.2776(5) 0.2948(3) -0.19711(17) 0.0847(10) Uani d . 1 F
F2 0.2352(4) 0.4346(3) -0.30323(14) 0.0768(9) Uani d . 1 F
F3 -0.1718(4) 0.5933(3) -0.18286(15) 0.0781(9) Uani d . 1 F
F4 -0.1222(4) 0.4539(3) -0.07694(14) 0.0817(9) Uani d . 1 F
I2 0.93583(5) 0.24676(4) -0.31661(2) 0.08305(15) Uani d . 1 I
C9 0.3904(8) 0.1935(5) -0.0263(2) 0.0727(16) Uani d . 1 C
H9A 0.4301 0.1333 0.0019 0.087 Uiso calc R 1 H
H9B 0.3459 0.1720 -0.0608 0.087 Uiso calc R 1 H
O2 0.5290(5) 0.2682(3) -0.05287(17) 0.0774(11) Uani d . 1 O
C10 0.6165(8) 0.2605(5) -0.1091(3) 0.0687(15) Uani d . 1 C
C11 0.6097(8) 0.3412(5) -0.1637(3) 0.0687(15) Uani d . 1 C
C12 0.7039(8) 0.3314(5) -0.2219(3) 0.0712(15) Uani d . 1 C
C13 0.8035(8) 0.2492(5) -0.2276(3) 0.0705(15) Uani d . 1 C
C14 0.8069(9) 0.1755(5) -0.1750(3) 0.0844(19) Uani d . 1 C
C15 0.7127(9) 0.1802(5) -0.1168(3) 0.0775(17) Uani d . 1 C
F5 0.5197(5) 0.4213(3) -0.15942(16) 0.0839(10) Uani d . 1 F
F6 0.6927(5) 0.4125(3) -0.27196(16) 0.0868(10) Uani d . 1 F
F7 0.8980(5) 0.0932(3) -0.17676(18) 0.0920(11) Uani d . 1 F
F8 0.7228(5) 0.1016(3) -0.06546(17) 0.0968(11) Uani d . 1 F
I3 0.47724(6) 0.25419(4) 0.376670(19) 0.08055(14) Uani d . 1 I
C16 0.3247(8) 0.2895(4) 0.0601(3) 0.0659(14) Uani d . 1 C
H16A 0.4041 0.3452 0.0386 0.079 Uiso calc R 1 H
H16B 0.2352 0.3162 0.0859 0.079 Uiso calc R 1 H
O3 0.4079(6) 0.2079(3) 0.10029(18) 0.0785(11) Uani d . 1 O
C17 0.4196(8) 0.2206(5) 0.1590(3) 0.0735(16) Uani d . 1 C
C18 0.3428(8) 0.1551(4) 0.2133(3) 0.0714(15) Uani d . 1 C
C19 0.3592(8) 0.1654(5) 0.2751(3) 0.0736(16) Uani d . 1 C
C20 0.4583(8) 0.2446(5) 0.2837(3) 0.0730(15) Uani d . 1 C
C21 0.5378(8) 0.3072(5) 0.2295(3) 0.0747(16) Uani d . 1 C
C22 0.5198(9) 0.2975(5) 0.1700(3) 0.0782(17) Uani d . 1 C
F9 0.2433(5) 0.0776(3) 0.20766(17) 0.0866(10) Uani d . 1 F
F10 0.2728(4) 0.0974(3) 0.32449(15) 0.0801(9) Uani d . 1 F
F11 0.6360(5) 0.3842(3) 0.23644(19) 0.0969(11) Uani d . 1 F
F12 0.6067(5) 0.3650(3) 0.11880(18) 0.0970(11) Uani d . 1 F
I4 -0.42953(7) -0.10221(4) 0.30680(3) 0.1135(2) Uani d . 1 I
C23 0.1196(8) 0.1595(5) 0.0408(3) 0.0731(16) Uani d . 1 C
H23A 0.0818 0.1314 0.0075 0.088 Uiso calc R 1 H
H23B 0.1658 0.1044 0.0709 0.088 Uiso calc R 1 H
O4 -0.0207(6) 0.2038(3) 0.07404(18) 0.0818(12) Uani d . 1 O
C24 -0.1123(8) 0.1368(5) 0.1246(3) 0.0727(16) Uani d . 1 C
C25 -0.1180(8) 0.1465(5) 0.1858(3) 0.0719(15) Uani d . 1 C
C26 -0.2103(9) 0.0803(5) 0.2360(3) 0.0792(17) Uani d . 1 C
C27 -0.2989(8) -0.0013(5) 0.2287(3) 0.0757(16) Uani d . 1 C
C28 -0.2956(8) -0.0105(5) 0.1670(3) 0.0749(16) Uani d . 1 C
C29 -0.2066(9) 0.0577(5) 0.1161(3) 0.0805(18) Uani d . 1 C
F13 -0.0333(5) 0.2278(3) 0.19620(18) 0.0952(11) Uani d . 1 F
F14 -0.2047(5) 0.0975(3) 0.29516(16) 0.0905(10) Uani d . 1 F
F15 -0.3832(5) -0.0894(3) 0.1570(2) 0.1023(12) Uani d . 1 F
F16 -0.2064(6) 0.0403(3) 0.05771(18) 0.1036(12) Uani d . 1 F
O5 0.0082(6) 0.7591(4) 0.5454(2) 0.0900(13) Uani d . 1 O
N1 0.0943(6) 0.8477(4) 0.5353(2) 0.0692(13) Uani d . 1 N
C30 0.0667(8) 0.9050(5) 0.5766(3) 0.0816(19) Uani d . 1 C
H30 -0.0123 0.8841 0.6131 0.098 Uiso calc R 1 H
C31 0.1544(9) 0.9954(5) 0.5660(3) 0.0821(18) Uani d . 1 C
H31 0.1361 1.0369 0.5950 0.098 Uiso calc R 1 H
C32 0.2702(9) 1.0246(6) 0.5117(4) 0.092(2) Uani d . 1 C
H32 0.3307 1.0864 0.5034 0.111 Uiso calc R 1 H
C33 0.2948(9) 0.9643(6) 0.4715(4) 0.092(2) Uani d . 1 C
H33 0.3746 0.9825 0.4351 0.110 Uiso calc R 1 H
C34 0.2036(9) 0.8758(5) 0.4836(3) 0.0834(18) Uani d . 1 C
H34 0.2190 0.8343 0.4546 0.100 Uiso calc R 1 H
O6 0.4776(6) 0.2635(4) 0.5261(3) 0.1141(18) Uani d . 1 O
N2 0.5576(7) 0.3450(5) 0.5341(3) 0.0917(16) Uani d . 1 N
C35 0.6879(9) 0.3837(6) 0.4918(4) 0.091(2) Uani d . 1 C
H35 0.7218 0.3545 0.4574 0.109 Uiso calc R 1 H
C36 0.7723(8) 0.4664(5) 0.4988(3) 0.0805(17) Uani d . 1 C
H36 0.8619 0.4957 0.4680 0.097 Uiso calc R 1 H
C37 0.7278(10) 0.5078(6) 0.5506(4) 0.100(2) Uani d . 1 C
H37 0.7853 0.5646 0.5559 0.120 Uiso calc R 1 H
C38 0.5982(12) 0.4629(7) 0.5930(3) 0.101(2) Uani d . 1 C
H38 0.5655 0.4887 0.6289 0.121 Uiso calc R 1 H
C39 0.5144(10) 0.3828(6) 0.5855(4) 0.095(2) Uani d . 1 C
H39 0.4251 0.3528 0.6162 0.114 Uiso calc R 1 H
O7 0.1344(6) 0.2585(5) 0.5599(2) 0.1017(16) Uani d D 1 O
H7A 0.074(11) 0.241(7) 0.531(4) 0.153 Uiso d D 1 H
H7B 0.247(8) 0.259(7) 0.544(5) 0.153 Uiso d D 1 H

loop_
_atom_site_aniso_label
_atom_site_aniso_U_11
_atom_site_aniso_U_22
_atom_site_aniso_U_33
_atom_site_aniso_U_12
_atom_site_aniso_U_13
_atom_site_aniso_U_23
I1 0.0728(3) 0.0793(2) 0.0526(2) -0.00414(19) -0.01167(17) -0.00570(16)
C1 0.085(4) 0.064(3) 0.051(3) 0.007(3) 0.003(3) -0.009(2)
C2 0.088(4) 0.063(3) 0.054(3) 0.001(3) -0.007(3) -0.014(2)
O1 0.101(3) 0.074(2) 0.055(2) -0.002(2) -0.019(2) -0.0119(19)
C3 0.072(4) 0.078(4) 0.053(3) -0.006(3) 0.007(3) -0.015(3)
C4 0.060(3) 0.068(3) 0.070(4) 0.006(3) -0.008(3) -0.014(3)
C5 0.057(3) 0.070(3) 0.060(3) 0.010(3) 0.005(2) -0.019(3)
C6 0.073(4) 0.068(3) 0.054(3) -0.004(3) -0.008(3) -0.013(2)
C7 0.078(4) 0.064(3) 0.054(3) 0.005(3) 0.005(3) -0.004(3)
C8 0.080(4) 0.082(4) 0.049(3) 0.000(3) 0.004(3) -0.018(3)
F1 0.091(3) 0.087(2) 0.077(2) 0.014(2) -0.0140(19) -0.0213(18)
F2 0.073(2) 0.093(2) 0.0593(18) 0.0017(17) 0.0113(15) -0.0203(16)
F3 0.089(2) 0.083(2) 0.0585(18) 0.0181(19) -0.0039(16) -0.0133(15)
F4 0.085(2) 0.104(2) 0.0499(17) 0.0057(19) 0.0109(16) -0.0186(16)
I2 0.0653(3) 0.1173(3) 0.0682(2) -0.0179(2) 0.00872(19) -0.0349(2)
C9 0.086(4) 0.079(4) 0.045(3) 0.008(3) 0.003(3) -0.006(3)
O2 0.094(3) 0.091(3) 0.048(2) -0.009(2) -0.003(2) -0.0215(19)
C10 0.072(4) 0.082(4) 0.059(3) -0.005(3) -0.011(3) -0.030(3)
C11 0.070(4) 0.079(4) 0.060(3) 0.008(3) -0.009(3) -0.020(3)
C12 0.070(4) 0.081(4) 0.059(3) -0.002(3) -0.007(3) -0.009(3)
C13 0.070(4) 0.085(4) 0.062(3) -0.003(3) -0.009(3) -0.029(3)
C14 0.092(5) 0.078(4) 0.071(4) 0.018(4) 0.013(3) -0.006(3)
C15 0.091(5) 0.094(4) 0.045(3) 0.002(4) -0.010(3) -0.010(3)
F5 0.083(2) 0.084(2) 0.078(2) 0.0126(19) 0.0072(18) -0.0165(17)
F6 0.097(3) 0.088(2) 0.0624(19) 0.004(2) 0.0012(17) 0.0006(17)
F7 0.093(3) 0.093(3) 0.085(2) 0.016(2) 0.000(2) -0.0182(19)
F8 0.107(3) 0.105(3) 0.069(2) 0.022(2) -0.002(2) -0.008(2)
I3 0.0828(3) 0.0996(3) 0.0663(2) 0.0025(2) -0.0155(2) -0.0306(2)
C16 0.082(4) 0.069(3) 0.053(3) -0.001(3) -0.023(3) -0.019(2)
O3 0.100(3) 0.080(3) 0.057(2) 0.018(2) -0.014(2) -0.0188(19)
C17 0.083(4) 0.072(4) 0.067(4) 0.008(3) -0.014(3) -0.016(3)
C18 0.086(4) 0.065(3) 0.061(3) 0.004(3) -0.016(3) -0.009(3)
C19 0.082(4) 0.071(4) 0.068(4) -0.004(3) -0.010(3) -0.018(3)
C20 0.071(4) 0.077(4) 0.072(4) 0.001(3) -0.010(3) -0.019(3)
C21 0.066(4) 0.084(4) 0.064(3) -0.004(3) -0.006(3) 0.001(3)
C22 0.096(5) 0.086(4) 0.046(3) 0.006(4) -0.015(3) 0.001(3)
F9 0.104(3) 0.077(2) 0.082(2) -0.014(2) -0.017(2) -0.0229(18)
F10 0.082(2) 0.088(2) 0.0654(19) -0.0129(18) -0.0003(17) -0.0139(17)
F11 0.101(3) 0.093(3) 0.095(3) -0.025(2) -0.026(2) -0.010(2)
F12 0.094(3) 0.104(3) 0.079(2) -0.017(2) -0.014(2) 0.006(2)
I4 0.1058(4) 0.0913(3) 0.1154(4) -0.0032(3) 0.0478(3) -0.0045(3)
C23 0.085(4) 0.084(4) 0.050(3) -0.006(3) 0.007(3) -0.024(3)
O4 0.096(3) 0.081(3) 0.058(2) 0.003(2) 0.014(2) -0.012(2)
C24 0.075(4) 0.091(4) 0.057(3) 0.004(3) 0.002(3) -0.033(3)
C25 0.074(4) 0.085(4) 0.059(3) 0.000(3) -0.008(3) -0.022(3)
C26 0.089(5) 0.091(4) 0.059(3) -0.005(4) -0.002(3) -0.024(3)
C27 0.072(4) 0.084(4) 0.065(4) 0.011(3) 0.003(3) -0.012(3)
C28 0.079(4) 0.078(4) 0.066(4) -0.012(3) 0.005(3) -0.024(3)
C29 0.093(5) 0.103(5) 0.048(3) -0.003(4) -0.001(3) -0.027(3)
F13 0.106(3) 0.099(3) 0.083(2) -0.023(2) 0.003(2) -0.036(2)
F14 0.098(3) 0.115(3) 0.0593(19) -0.012(2) -0.0011(18) -0.0267(19)
F15 0.113(3) 0.092(3) 0.105(3) -0.024(2) -0.002(2) -0.037(2)
F16 0.126(3) 0.115(3) 0.073(2) -0.017(3) -0.003(2) -0.035(2)
O5 0.094(3) 0.097(3) 0.075(3) 0.001(3) -0.035(2) 0.000(2)
N1 0.058(3) 0.104(4) 0.044(2) 0.012(3) -0.005(2) -0.013(2)
C30 0.079(4) 0.100(5) 0.051(3) 0.030(4) 0.011(3) -0.001(3)
C31 0.082(5) 0.084(4) 0.079(4) 0.012(4) -0.022(4) -0.012(3)
C32 0.067(4) 0.098(5) 0.104(5) 0.007(4) -0.037(4) 0.005(4)
C33 0.071(4) 0.098(5) 0.091(5) 0.035(4) 0.009(4) -0.004(4)
C34 0.099(5) 0.073(4) 0.075(4) 0.008(4) -0.004(4) -0.016(3)
O6 0.076(3) 0.102(4) 0.174(5) -0.001(3) 0.006(3) -0.065(4)
N2 0.056(3) 0.099(4) 0.124(5) 0.005(3) -0.013(3) -0.034(4)
C35 0.074(4) 0.095(5) 0.116(6) 0.003(4) -0.014(4) -0.051(4)
C36 0.070(4) 0.098(5) 0.066(4) 0.007(4) -0.009(3) -0.003(3)
C37 0.084(5) 0.115(6) 0.114(6) -0.011(4) -0.026(5) -0.044(5)
C38 0.136(7) 0.123(6) 0.051(4) 0.026(6) -0.036(4) -0.020(4)
C39 0.111(6) 0.083(5) 0.090(5) 0.004(4) 0.007(4) -0.029(4)
O7 0.083(3) 0.145(4) 0.080(3) -0.017(3) 0.017(3) -0.047(3)

loop_
_atom_type_symbol
_atom_type_description
_atom_type_scat_dispersion_real
_atom_type_scat_dispersion_imag
_atom_type_scat_source
C C 0.0033 0.0016 'International Tables Vol C Tables 4.2.6.8 and 6.1.1.4'
H H 0.0000 0.0000 'International Tables Vol C Tables 4.2.6.8 and 6.1.1.4'
N N 0.0061 0.0033 'International Tables Vol C Tables 4.2.6.8 and 6.1.1.4'
O O 0.0106 0.0060 'International Tables Vol C Tables 4.2.6.8 and 6.1.1.4'
F F 0.0171 0.0103 'International Tables Vol C Tables 4.2.6.8 and 6.1.1.4'
I I -0.4742 1.8119 'International Tables Vol C Tables 4.2.6.8 and 6.1.1.4'

loop_
_geom_angle_atom_site_label_1
_geom_angle_atom_site_label_2
_geom_angle_atom_site_label_3
_geom_angle
C16 C1 C23 113.6(5)
C16 C1 C9 111.1(5)
C23 C1 C9 105.6(4)
C16 C1 C2 104.6(4)
C23 C1 C2 110.5(5)
C9 C1 C2 111.6(4)
O1 C2 C1 108.9(4)
O1 C2 H2A 109.9
C1 C2 H2A 109.9
O1 C2 H2B 109.9
C1 C2 H2B 109.9
H2A C2 H2B 108.3
C3 O1 C2 114.6(4)
O1 C3 C8 122.6(5)
O1 C3 C4 121.2(5)
C8 C3 C4 116.1(5)
F1 C4 C5 120.5(5)
F1 C4 C3 117.8(5)
C5 C4 C3 121.7(5)
F2 C5 C4 117.7(5)
F2 C5 C6 120.1(5)
C4 C5 C6 122.2(5)
C5 C6 C7 116.8(5)
C5 C6 I1 120.9(4)
C7 C6 I1 122.3(4)
F3 C7 C8 119.9(5)
F3 C7 C6 119.1(5)
C8 C7 C6 121.0(5)
F4 C8 C7 117.7(5)
F4 C8 C3 120.2(5)
C7 C8 C3 122.1(5)
O2 C9 C1 108.6(5)
O2 C9 H9A 110.0
C1 C9 H9A 110.0
O2 C9 H9B 110.0
C1 C9 H9B 110.0
H9A C9 H9B 108.4
C10 O2 C9 116.2(4)
O2 C10 C15 124.3(5)
O2 C10 C11 118.5(5)
C15 C10 C11 117.2(5)
F5 C11 C10 120.2(5)
F5 C11 C12 122.5(5)
C10 C11 C12 117.3(5)
F6 C12 C13 122.3(5)
F6 C12 C11 113.8(5)
C13 C12 C11 123.9(5)
C14 C13 C12 116.8(5)
C14 C13 I2 124.0(5)
C12 C13 I2 119.2(4)
C13 C14 F7 120.4(6)
C13 C14 C15 121.5(6)
F7 C14 C15 118.1(5)
F8 C15 C10 118.9(5)
F8 C15 C14 117.8(6)
C10 C15 C14 123.3(6)
O3 C16 C1 106.9(4)
O3 C16 H16A 110.3
C1 C16 H16A 110.3
O3 C16 H16B 110.3
C1 C16 H16B 110.3
H16A C16 H16B 108.6
C17 O3 C16 114.8(4)
O3 C17 C18 122.4(6)
O3 C17 C22 123.0(5)
C18 C17 C22 114.4(5)
F9 C18 C17 119.0(5)
F9 C18 C19 118.1(5)
C17 C18 C19 122.9(6)
F10 C19 C20 122.5(5)
F10 C19 C18 116.9(5)
C20 C19 C18 120.6(6)
C21 C20 C19 115.9(6)
C21 C20 I3 125.8(5)
C19 C20 I3 118.3(4)
F11 C21 C20 117.2(6)
F11 C21 C22 119.7(5)
C20 C21 C22 123.1(6)
C21 C22 F12 118.0(6)
C21 C22 C17 123.0(6)
F12 C22 C17 119.0(5)
O4 C23 C1 108.6(5)
O4 C23 H23A 110.0
C1 C23 H23A 110.0
O4 C23 H23B 110.0
C1 C23 H23B 110.0
H23A C23 H23B 108.4
C24 O4 C23 115.3(5)
C25 C24 O4 121.8(6)
C25 C24 C29 116.3(6)
O4 C24 C29 121.9(5)
C24 C25 C26 121.8(6)
C24 C25 F13 118.3(6)
C26 C25 F13 119.8(5)
F14 C26 C27 121.1(6)
F14 C26 C25 116.3(6)
C27 C26 C25 122.6(6)
C26 C27 C28 115.8(6)
C26 C27 I4 121.0(5)
C28 C27 I4 123.2(5)
F15 C28 C27 118.1(5)
F15 C28 C29 120.1(5)
C27 C28 C29 121.8(6)
F16 C29 C24 120.8(5)
F16 C29 C28 117.4(6)
C24 C29 C28 121.7(5)
C34 N1 C30 121.3(6)
C34 N1 O5 118.9(5)
C30 N1 O5 119.8(5)
N1 C30 C31 119.5(6)
N1 C30 H30 120.2
C31 C30 H30 120.2
C30 C31 C32 119.0(7)
C30 C31 H31 120.5
C32 C31 H31 120.5
C33 C32 C31 119.4(7)
C33 C32 H32 120.3
C31 C32 H32 120.3
C32 C33 C34 119.6(7)
C32 C33 H33 120.2
C34 C33 H33 120.2
N1 C34 C33 121.1(6)
N1 C34 H34 119.4
C33 C34 H34 119.4
C35 N2 O6 118.0(6)
C35 N2 C39 120.6(7)
O6 N2 C39 121.4(7)
N2 C35 C36 119.3(7)
N2 C35 H35 120.3
C36 C35 H35 120.3
C35 C36 C37 121.0(7)
C35 C36 H36 119.5
C37 C36 H36 119.5
C38 C37 C36 116.8(7)
C38 C37 H37 121.6
C36 C37 H37 121.6
C39 C38 C37 122.1(7)
C39 C38 H38 119.0
C37 C38 H38 119.0
C38 C39 N2 120.2(7)
C38 C39 H39 119.9
N2 C39 H39 119.9
H7A O7 H7B 108(8)

loop_
_geom_bond_atom_site_label_1
_geom_bond_atom_site_label_2
_geom_bond_distance
I1 C6 2.083(5)
C1 C16 1.519(7)
C1 C23 1.524(8)
C1 C9 1.525(8)
C1 C2 1.532(8)
C2 O1 1.458(6)
C2 H2A 0.9700
C2 H2B 0.9700
O1 C3 1.342(7)
C3 C8 1.376(8)
C3 C4 1.399(8)
C4 F1 1.334(6)
C4 C5 1.356(8)
C5 F2 1.342(6)
C5 C6 1.367(8)
C6 C7 1.396(7)
C7 F3 1.359(6)
C7 C8 1.369(8)
C8 F4 1.332(6)
I2 C13 2.078(6)
C9 O2 1.462(7)
C9 H9A 0.9700
C9 H9B 0.9700
O2 C10 1.346(7)
C10 C15 1.352(9)
C10 C11 1.406(8)
C11 F5 1.307(7)
C11 C12 1.412(8)
C12 F6 1.352(7)
C12 C13 1.379(8)
C13 C14 1.321(8)
C14 F7 1.327(7)
C14 C15 1.394(8)
C15 F8 1.347(7)
I3 C20 2.070(6)
C16 O3 1.448(7)
C16 H16A 0.9700
C16 H16B 0.9700
O3 C17 1.336(7)
C17 C18 1.360(8)
C17 C22 1.394(9)
C18 F9 1.352(7)
C18 C19 1.399(8)
C19 F10 1.342(7)
C19 C20 1.392(8)
C20 C21 1.350(8)
C21 F11 1.350(7)
C21 C22 1.351(8)
C22 F12 1.362(7)
I4 C27 2.059(6)
C23 O4 1.455(7)
C23 H23A 0.9700
C23 H23B 0.9700
O4 C24 1.366(7)
C24 C25 1.355(8)
C24 C29 1.368(9)
C25 C26 1.361(9)
C25 F13 1.366(7)
C26 F14 1.359(7)
C26 C27 1.360(9)
C27 C28 1.365(8)
C28 F15 1.349(7)
C28 C29 1.370(8)
C29 F16 1.337(6)
O5 N1 1.335(7)
N1 C34 1.304(8)
N1 C30 1.309(8)
C30 C31 1.360(10)
C30 H30 0.9300
C31 C32 1.375(10)
C31 H31 0.9300
C32 C33 1.316(10)
C32 H32 0.9300
C33 C34 1.350(10)
C33 H33 0.9300
C34 H34 0.9300
O6 N2 1.328(7)
N2 C35 1.313(9)
N2 C39 1.333(9)
C35 C36 1.353(10)
C35 H35 0.9300
C36 C37 1.370(10)
C36 H36 0.9300
C37 C38 1.332(11)
C37 H37 0.9300
C38 C39 1.324(10)
C38 H38 0.9300
C39 H39 0.9300
O7 H7A 0.92(6)
O7 H7B 0.92(6)

loop_
_geom_hbond_atom_site_label_D
_geom_hbond_atom_site_label_H
_geom_hbond_atom_site_label_A
_geom_hbond_site_symmetry_A
_geom_hbond_distance_DH
_geom_hbond_distance_HA
_geom_hbond_distance_DA
_geom_hbond_angle_DHA
_geom_hbond_publ_flag
O7 H7B O6 1_555 0.92(7) 1.84(6) 2.753(7) 170(6) yes
O7 H7A O5 2_566 0.91(10) 1.86(10) 2.741(7) 161(8) yes
C30 H30 F10 2_566 0.93 2.38 3.227(7) 152 yes
C38 H38 F6 1_556 0.93 2.49 3.036(8) 117 yes

loop_
_geom_torsion_atom_site_label_1
_geom_torsion_atom_site_label_2
_geom_torsion_atom_site_label_3
_geom_torsion_atom_site_label_4
_geom_torsion
C16 C1 C2 O1 -178.4(5)
C23 C1 C2 O1 -55.8(6)
C9 C1 C2 O1 61.4(6)
C1 C2 O1 C3 -159.7(5)
C2 O1 C3 C8 -68.6(8)
C2 O1 C3 C4 114.8(6)
O1 C3 C4 F1 -2.5(9)
C8 C3 C4 F1 -179.3(5)
O1 C3 C4 C5 178.7(5)
C8 C3 C4 C5 1.8(9)
F1 C4 C5 F2 -0.1(8)
C3 C4 C5 F2 178.8(5)
F1 C4 C5 C6 179.2(5)
C3 C4 C5 C6 -1.9(9)
F2 C5 C6 C7 -179.4(5)
C4 C5 C6 C7 1.3(9)
F2 C5 C6 I1 -0.2(8)
C4 C5 C6 I1 -179.5(5)
C5 C6 C7 F3 -179.7(5)
I1 C6 C7 F3 1.1(8)
C5 C6 C7 C8 -0.7(9)
I1 C6 C7 C8 -179.9(5)
F3 C7 C8 F4 -1.0(9)
C6 C7 C8 F4 -180.0(5)
F3 C7 C8 C3 179.7(6)
C6 C7 C8 C3 0.7(10)
O1 C3 C8 F4 2.7(9)
C4 C3 C8 F4 179.5(5)
O1 C3 C8 C7 -178.0(6)
C4 C3 C8 C7 -1.2(9)
C16 C1 C9 O2 -52.7(6)
C23 C1 C9 O2 -176.3(5)
C2 C1 C9 O2 63.6(6)
C1 C9 O2 C10 -148.7(5)
C9 O2 C10 C15 -66.1(8)
C9 O2 C10 C11 114.5(6)
O2 C10 C11 F5 -0.1(9)
C15 C10 C11 F5 -179.6(6)
O2 C10 C11 C12 179.5(5)
C15 C10 C11 C12 0.0(9)
F5 C11 C12 F6 0.4(9)
C10 C11 C12 F6 -179.2(5)
F5 C11 C12 C13 178.2(6)
C10 C11 C12 C13 -1.4(9)
F6 C12 C13 C14 178.7(6)
C11 C12 C13 C14 1.1(10)
F6 C12 C13 I2 -2.0(8)
C11 C12 C13 I2 -179.6(5)
C12 C13 C14 F7 179.1(6)
I2 C13 C14 F7 -0.2(10)
C12 C13 C14 C15 0.7(11)
I2 C13 C14 C15 -178.7(5)
O2 C10 C15 F8 0.3(10)
C11 C10 C15 F8 179.8(5)
O2 C10 C15 C14 -177.8(6)
C11 C10 C15 C14 1.7(10)
C13 C14 C15 F8 179.8(6)
F7 C14 C15 F8 1.3(10)
C13 C14 C15 C10 -2.1(12)
F7 C14 C15 C10 179.4(6)
C23 C1 C16 O3 63.5(6)
C9 C1 C16 O3 -55.4(6)
C2 C1 C16 O3 -176.0(5)
C1 C16 O3 C17 -155.0(5)
C16 O3 C17 C18 116.5(6)
C16 O3 C17 C22 -67.9(8)
O3 C17 C18 F9 -3.7(9)
C22 C17 C18 F9 -179.7(5)
O3 C17 C18 C19 177.6(6)
C22 C17 C18 C19 1.6(9)
F9 C18 C19 F10 -0.6(9)
C17 C18 C19 F10 178.1(6)
F9 C18 C19 C20 -179.2(5)
C17 C18 C19 C20 -0.5(10)
F10 C19 C20 C21 -179.9(6)
C18 C19 C20 C21 -1.4(9)
F10 C19 C20 I3 1.8(8)
C18 C19 C20 I3 -179.7(5)
C19 C20 C21 F11 -179.4(5)
I3 C20 C21 F11 -1.3(9)
C19 C20 C21 C22 2.2(10)
I3 C20 C21 C22 -179.7(5)
F11 C21 C22 F12 1.9(9)
C20 C21 C22 F12 -179.8(6)
F11 C21 C22 C17 -179.5(6)
C20 C21 C22 C17 -1.1(11)
O3 C17 C22 C21 -176.8(6)
C18 C17 C22 C21 -0.8(10)
O3 C17 C22 F12 1.9(9)
C18 C17 C22 F12 177.8(6)
C16 C1 C23 O4 61.6(6)
C9 C1 C23 O4 -176.4(4)
C2 C1 C23 O4 -55.5(6)
C1 C23 O4 C24 -152.3(5)
C23 O4 C24 C25 115.0(6)
C23 O4 C24 C29 -66.7(8)
O4 C24 C25 C26 179.5(6)
C29 C24 C25 C26 1.0(10)
O4 C24 C25 F13 2.0(9)
C29 C24 C25 F13 -176.4(6)
C24 C25 C26 F14 179.4(6)
F13 C25 C26 F14 -3.1(9)
C24 C25 C26 C27 1.8(11)
F13 C25 C26 C27 179.3(6)
F14 C26 C27 C28 179.8(6)
C25 C26 C27 C28 -2.7(10)
F14 C26 C27 I4 0.2(9)
C25 C26 C27 I4 177.7(5)
C26 C27 C28 F15 -179.2(6)
I4 C27 C28 F15 0.4(9)
C26 C27 C28 C29 0.8(10)
I4 C27 C28 C29 -179.6(5)
C25 C24 C29 F16 -178.5(6)
O4 C24 C29 F16 3.1(10)
C25 C24 C29 C28 -2.9(10)
O4 C24 C29 C28 178.7(6)
F15 C28 C29 F16 -2.2(10)
C27 C28 C29 F16 177.8(6)
F15 C28 C29 C24 -178.0(6)
C27 C28 C29 C24 2.0(11)
C34 N1 C30 C31 -0.5(9)
O5 N1 C30 C31 -179.7(5)
N1 C30 C31 C32 0.1(9)
C30 C31 C32 C33 -0.5(10)
C31 C32 C33 C34 1.3(10)
C30 N1 C34 C33 1.3(10)
O5 N1 C34 C33 -179.4(6)
C32 C33 C34 N1 -1.8(11)
O6 N2 C35 C36 -179.8(6)
C39 N2 C35 C36 -3.9(11)
N2 C35 C36 C37 2.5(11)
C35 C36 C37 C38 -0.2(11)
C36 C37 C38 C39 -0.7(12)
C37 C38 C39 N2 -0.6(12)
C35 N2 C39 C38 3.0(11)
O6 N2 C39 C38 178.7(7)

loop_
_cod_related_entry_id
_cod_related_entry_database
_cod_related_entry_code
1 ChemSpider 21130855
